data_4512809
loop_
_publ_author_name
'Simon, Florent'
'Clevers, Simon'
'Gbabode, Gabin'
'Couvrat, Nicolas'
'Agasse-Peulon, Val\'erie'
'Sanselme, Morgane'
'Dupray, Valerie'
'Coquerel, Gerard'

_publ_section_title
;
 Enhanced Second Harmonic Generation from an Organic Self-Assembled
 Eutectic Binary Mixture: A Case Study with 3-Nitrobenzoic and
 3,5-Dinitrobenzoic Acids
;
_journal_issue 2
_journal_name_full 'Crystal Growth &amp; Design'
_journal_page_first 946
_journal_paper_doi 10.1021/cg5017565
_journal_volume 15
_journal_year 2015
_chemical_compound_source 'synthesis as described'
_chemical_formula_moiety 'C7 H4 N2 O6'
_chemical_formula_sum 'C7 H4 N2 O6'
_chemical_formula_weight 212.12
_chemical_name_systematic
;
 ?
;
_space_group_IT_number 15
_symmetry_cell_setting monoclinic
_symmetry_Int_Tables_number 15
_symmetry_space_group_name_Hall '-C 2yc'
_symmetry_space_group_name_H-M 'C 1 2/c 1'
_atom_sites_solution_hydrogens geom
_atom_sites_solution_primary direct
_atom_sites_solution_secondary difmap
_audit_conform_dict_location ftp://ftp.iucr.org/pub/cif_core.dic
_audit_conform_dict_name cif_core.dic
_audit_conform_dict_version 2.3
_audit_creation_date 2009-10-21T11:56:02-00:00
_audit_creation_method 'WinGX routine CIF_UPDATE'
_cell_angle_alpha 90
_cell_angle_beta 110.374(2)
_cell_angle_gamma 90
_cell_formula_units_Z 8
_cell_length_a 20.603(3)
_cell_length_b 8.7468(15)
_cell_length_c 9.7202(16)
_cell_measurement_reflns_used 0
_cell_measurement_temperature 173(2)
_cell_measurement_theta_max 0
_cell_measurement_theta_min 0
_cell_measurement_wavelength 0.71073
_cell_volume 1642.1(5)
_computing_molecular_graphics 'Ortep-3 for Windows (Farrugia, 1997)'
_computing_publication_material 'WinGX publication routines (Farrugia, 1999)'
_computing_structure_refinement 'SHELXL-97 (Sheldrick, 1997)'
_computing_structure_solution 'SHELXS-86 (Sheldrick, 1986)'
_diffrn_ambient_temperature 173(2)
_diffrn_measured_fraction_theta_full 0.989
_diffrn_measured_fraction_theta_max 0.989
_diffrn_radiation_monochromator graphite
_diffrn_radiation_probe x-ray
_diffrn_radiation_type MoK\a
_diffrn_radiation_wavelength 0.71073
_diffrn_reflns_av_R_equivalents 0.0207
_diffrn_reflns_av_unetI/netI 0.0219
_diffrn_reflns_limit_h_max 25
_diffrn_reflns_limit_h_min -25
_diffrn_reflns_limit_k_max 10
_diffrn_reflns_limit_k_min -10
_diffrn_reflns_limit_l_max 12
_diffrn_reflns_limit_l_min -12
_diffrn_reflns_number 5100
_diffrn_reflns_theta_full 26.35
_diffrn_reflns_theta_max 26.35
_diffrn_reflns_theta_min 2.11
_exptl_absorpt_coefficient_mu 0.155
_exptl_absorpt_correction_type none
_exptl_crystal_colour coulourless
_exptl_crystal_density_diffrn 1.716
_exptl_crystal_density_method 'not measured'
_exptl_crystal_description prism
_exptl_crystal_F_000 864
_exptl_crystal_size_max 0.3
_exptl_crystal_size_mid 0.3
_exptl_crystal_size_min 0.3
_refine_diff_density_max 0.272
_refine_diff_density_min -0.188
_refine_diff_density_rms 0.046
_refine_ls_extinction_method none
_refine_ls_goodness_of_fit_ref 1.048
_refine_ls_hydrogen_treatment mixed
_refine_ls_matrix_type full
_refine_ls_number_parameters 137
_refine_ls_number_reflns 1656
_refine_ls_number_restraints 0
_refine_ls_restrained_S_all 1.048
_refine_ls_R_factor_all 0.0429
_refine_ls_R_factor_gt 0.0376
_refine_ls_shift/su_max 0
_refine_ls_shift/su_mean 0
_refine_ls_structure_factor_coef Fsqd
_refine_ls_weighting_details 'calc w=1/[\s^2^(Fo^2^)+(0.0579P)^2^+1.0972P] where P=(Fo^2^+2Fc^2^)/3'
_refine_ls_weighting_scheme calc
_refine_ls_wR_factor_gt 0.1021
_refine_ls_wR_factor_ref 0.1068
_reflns_number_gt 1487
_reflns_number_total 1656
_reflns_threshold_expression >2sigma(I)
_cod_data_source_file DNBA_C2-c_200K.CIF
_cod_data_source_block ec11fm
_cod_original_sg_symbol_H-M 'C 2/c'
_cod_database_code 4512809

loop_
_symmetry_equiv_pos_as_xyz
'x, y, z'
'-x, y, -z+1/2'
'x+1/2, y+1/2, z'
'-x+1/2, y+1/2, -z+1/2'
'-x, -y, -z'
'x, -y, z-1/2'
'-x+1/2, -y+1/2, -z'
'x+1/2, -y+1/2, z-1/2'

loop_
_atom_site_label
_atom_site_type_symbol
_atom_site_fract_x
_atom_site_fract_y
_atom_site_fract_z
_atom_site_U_iso_or_equiv
_atom_site_adp_type
_atom_site_occupancy
_atom_site_symmetry_multiplicity
_atom_site_calc_flag
_atom_site_refinement_flags
N1 N 0.13465(7) -0.46136(15) -0.02548(15) 0.0294(3) Uani 1 1 d .
N2 N 0.02682(7) -0.19955(16) -0.49756(14) 0.0284(3) Uani 1 1 d .
O1 O 0.19468(6) 0.17941(12) -0.17759(12) 0.0324(3) Uani 1 1 d .
H1 H 0.2177 0.2533 -0.1359 0.049 Uiso 1 1 calc R
O2 O 0.23036(6) 0.08182(13) 0.05035(11) 0.0319(3) Uani 1 1 d .
O3 O 0.10349(8) -0.57648(14) -0.08320(15) 0.0458(4) Uani 1 1 d .
O4 O 0.17207(6) -0.45243(14) 0.10317(13) 0.0362(3) Uani 1 1 d .
O5 O -0.01931(6) -0.29557(16) -0.53168(13) 0.0417(3) Uani 1 1 d .
O6 O 0.03454(6) -0.10143(14) -0.57982(12) 0.0367(3) Uani 1 1 d .
C1 C 0.12671(8) -0.32440(17) -0.11852(17) 0.0246(3) Uani 1 1 d .
C2 C 0.08177(8) -0.33175(17) -0.26207(17) 0.0247(3) Uani 1 1 d .
H2 H 0.0569 -0.4199 -0.3007 0.03 Uiso 1 1 calc R
C3 C 0.07584(7) -0.20072(18) -0.34523(16) 0.0243(3) Uani 1 1 d .
C4 C 0.11341(7) -0.06926(17) -0.29133(16) 0.0238(3) Uani 1 1 d .
H4 H 0.1092 0.0159 -0.3511 0.029 Uiso 1 1 calc R
C5 C 0.15748(7) -0.06723(17) -0.14621(16) 0.0231(3) Uani 1 1 d .
C6 C 0.16418(8) -0.19499(18) -0.05739(16) 0.0232(3) Uani 1 1 d .
H6 H 0.1931 -0.1935 0.0405 0.028 Uiso 1 1 calc R
C7 C 0.19775(8) 0.07312(17) -0.08185(16) 0.0244(3) Uani 1 1 d .

loop_
_atom_site_aniso_label
_atom_site_aniso_U_11
_atom_site_aniso_U_22
_atom_site_aniso_U_33
_atom_site_aniso_U_23
_atom_site_aniso_U_13
_atom_site_aniso_U_12
N1 0.0337(7) 0.0239(7) 0.0334(7) 0.0021(6) 0.0153(6) -0.0011(6)
N2 0.0262(7) 0.0326(7) 0.0258(7) -0.0048(6) 0.0084(5) -0.0005(5)
O1 0.0440(7) 0.0220(6) 0.0265(6) 0.0000(4) 0.0065(5) -0.0074(5)
O2 0.0402(6) 0.0289(6) 0.0237(6) -0.0026(5) 0.0076(5) -0.0091(5)
O3 0.0641(9) 0.0265(7) 0.0446(7) 0.0005(5) 0.0163(7) -0.0153(6)
O4 0.0436(7) 0.0327(7) 0.0305(6) 0.0076(5) 0.0108(5) 0.0022(5)
O5 0.0302(6) 0.0556(8) 0.0345(6) -0.0073(6) 0.0052(5) -0.0156(6)
O6 0.0428(7) 0.0391(7) 0.0247(6) 0.0027(5) 0.0075(5) -0.0012(6)
C1 0.0267(7) 0.0221(8) 0.0284(8) 0.0010(6) 0.0140(6) 0.0010(6)
C2 0.0250(7) 0.0233(7) 0.0292(8) -0.0051(6) 0.0138(6) -0.0038(6)
C3 0.0223(7) 0.0288(8) 0.0234(7) -0.0034(6) 0.0099(6) 0.0002(6)
C4 0.0245(7) 0.0240(7) 0.0246(7) 0.0015(6) 0.0108(6) 0.0005(6)
C5 0.0239(7) 0.0214(7) 0.0256(7) -0.0022(6) 0.0107(6) -0.0010(6)
C6 0.0235(7) 0.0254(8) 0.0213(7) -0.0023(6) 0.0083(6) 0.0008(6)
C7 0.0266(7) 0.0215(7) 0.0258(7) -0.0011(6) 0.0097(6) 0.0003(6)

loop_
_atom_type_symbol
_atom_type_description
_atom_type_scat_dispersion_real
_atom_type_scat_dispersion_imag
_atom_type_scat_source
C C 0.0033 0.0016 'International Tables Vol C Tables 4.2.6.8 and 6.1.1.4'
H H 0 0 'International Tables Vol C Tables 4.2.6.8 and 6.1.1.4'
N N 0.0061 0.0033 'International Tables Vol C Tables 4.2.6.8 and 6.1.1.4'
O O 0.0106 0.006 'International Tables Vol C Tables 4.2.6.8 and 6.1.1.4'

loop_
_geom_angle_atom_site_label_1
_geom_angle_atom_site_label_2
_geom_angle_atom_site_label_3
_geom_angle
O3 N1 O4 124.52(14)
O3 N1 C1 117.37(13)
O4 N1 C1 118.12(13)
O6 N2 O5 124.81(13)
O6 N2 C3 117.58(13)
O5 N2 C3 117.60(13)
C2 C1 C6 123.35(14)
C2 C1 N1 118.27(13)
C6 C1 N1 118.37(13)
C1 C2 C3 116.32(14)
C4 C3 C2 122.92(14)
C4 C3 N2 118.18(13)
C2 C3 N2 118.89(13)
C3 C4 C5 118.55(14)
C4 C5 C6 120.67(14)
C4 C5 C7 120.58(13)
C6 C5 C7 118.74(13)
C1 C6 C5 118.15(13)
O2 C7 O1 125.23(14)
O2 C7 C5 120.78(13)
O1 C7 C5 113.99(13)

loop_
_geom_bond_atom_site_label_1
_geom_bond_atom_site_label_2
_geom_bond_distance
N1 O3 1.2207(18)
N1 O4 1.2219(18)
N1 C1 1.475(2)
N2 O6 1.2206(18)
N2 O5 1.2244(18)
N2 C3 1.4736(19)
O1 C7 1.3013(18)
O2 C7 1.2277(18)
C1 C2 1.382(2)
C1 C6 1.382(2)
C2 C3 1.383(2)
C3 C4 1.383(2)
C4 C5 1.387(2)
C5 C6 1.389(2)
C5 C7 1.492(2)

loop_
_geom_hbond_atom_site_label_D
_geom_hbond_atom_site_label_H
_geom_hbond_atom_site_label_A
_geom_hbond_distance_DH
_geom_hbond_distance_HA
_geom_hbond_distance_DA
_geom_hbond_angle_DHA
_geom_hbond_site_symmetry_A
O1 H1 O2 0.82 1.82 2.6357(16) 177.5 7

loop_
_geom_torsion_atom_site_label_1
_geom_torsion_atom_site_label_2
_geom_torsion_atom_site_label_3
_geom_torsion_atom_site_label_4
_geom_torsion
O3 N1 C1 C2 3.6(2)
O4 N1 C1 C2 -176.83(14)
O3 N1 C1 C6 -176.86(15)
O4 N1 C1 C6 2.7(2)
C6 C1 C2 C3 0.4(2)
N1 C1 C2 C3 179.90(13)
C1 C2 C3 C4 1.4(2)
C1 C2 C3 N2 -177.79(13)
O6 N2 C3 C4 19.1(2)
O5 N2 C3 C4 -159.82(14)
O6 N2 C3 C2 -161.66(14)
O5 N2 C3 C2 19.4(2)
C2 C3 C4 C5 -1.9(2)
N2 C3 C4 C5 177.31(13)
C3 C4 C5 C6 0.6(2)
C3 C4 C5 C7 -178.44(13)
C2 C1 C6 C5 -1.7(2)
N1 C1 C6 C5 178.84(12)
C4 C5 C6 C1 1.1(2)
C7 C5 C6 C1 -179.84(14)
C4 C5 C7 O2 171.29(14)
C6 C5 C7 O2 -7.7(2)
C4 C5 C7 O1 -9.0(2)
C6 C5 C7 O1 171.93(13)
